data_9011779
loop_
_publ_author_name
'Rastsvetaeva, R. K.'
'Pushcharovsky, D. Y.'
'Pekov, I. V.'
'Voloshin, A. V.'

_publ_section_title
;Crystal structure of calcybeborosilite and its place in the
 datolite-gadolinite isomorphous series
;
_journal_name_full Kristallografiya
_journal_page_first 235
_journal_page_last 239
_journal_volume 41
_journal_year 1996
_chemical_formula_sum 'B Be Ca0.9 Ce0.26 Fe0.25 H1.3 Mn0.05 O10 Si2 Y0.84'
_chemical_name_mineral Datolite
_space_group_IT_number 14
_symmetry_space_group_name_Hall '-P 2yab'
_symmetry_space_group_name_H-M 'P 1 21/a 1'
_cell_angle_alpha 90
_cell_angle_beta 90.11
_cell_angle_gamma 90
_cell_formula_units_Z 2
_cell_length_a 9.846
_cell_length_b 7.600
_cell_length_c 4.766
_cell_volume 356.637
_database_code_amcsd 0014195
_exptl_crystal_density_diffrn 3.736
_cod_original_formula_sum '(Ca.9 Y.84 Ce.26) Fe.25 Mn.05 (B Be) Si2 O10 H1.3'
_cod_database_code 9011779

loop_
_space_group_symop_operation_xyz
x,y,z
1/2+x,1/2-y,z
1/2-x,1/2+y,-z
-x,-y,-z

loop_
_atom_site_label
_atom_site_fract_x
_atom_site_fract_y
_atom_site_fract_z
_atom_site_occupancy
_atom_site_U_iso_or_equiv
_atom_site_type_symbol
_atom_site_attached_hydrogens
CaM1 0.33100 0.10660 0.99750 0.45000 0.01824 Ca 0
YM1 0.33100 0.10660 0.99750 0.42000 0.01824 Y 0
CeM1 0.33100 0.10660 0.99750 0.13000 0.01824 Ce 0
FeM2 0.00000 0.00000 0.00000 0.25000 0.02153 Fe 0
MnM2 0.00000 0.00000 0.00000 0.05000 0.02153 Mn 0
BT2 0.33900 0.41400 0.54400 0.50000 0.02026 B 0
BeT2 0.33900 0.41400 0.54400 0.50000 0.02026 Be 0
SiT1 0.08080 0.27050 0.48350 1.00000 0.01887 Si 0
O1 0.03300 0.40600 0.24400 1.00000 0.02660 O 0
O2 0.45300 0.29200 0.67400 1.00000 0.02913 O 0
O3 0.20200 0.33700 0.68400 1.00000 0.03040 O 0
O4 0.14500 0.09800 0.30700 1.00000 0.03293 O 0
O5 0.33100 0.41000 0.23400 0.35000 0.02406 O 0
O-H5 0.33100 0.41000 0.23400 0.65000 0.02406 O 1

loop_
_cod_changelog_entry_id
_cod_changelog_entry_author
_cod_changelog_entry_date
_cod_changelog_entry_text
1
;cod-tools version 3.8.0
Id: cif_guess_AMCSD_atom_types 9574 2023-05-10 09:00:05Z saulius
;
2023-05-10T18:53:25+03:00
;Derived atom types and hydrogen counts
from atom names that follow the AMCSD naming convention
(Wat == water, O-H == hydroxyl).
;

loop_
_cod_related_entry_id
_cod_related_entry_database
_cod_related_entry_code
1 AMCSD 0014195
